data_4517194
loop_
_publ_author_name
'Ibrahim, Masooma'
'Mbomekall\'e, Isra\"el M'
'de Oliveira, Pedro'
'Baksi, Ananya'
'Carter, Anthony B.'
'Peng, Yan'
'Bergfeldt, Thomas'
'Malik, Sharali'
'Anson, Christopher E.'

_publ_section_title
;
 Syntheses, Crystal Structure, Electrocatalytic, and Magnetic Properties
 of the Monolanthanide-Containing Germanotungstates [Ln(H<sub>2</sub>O)
 <i> <sub>n</sub> </i> GeW<sub>11</sub>O<sub>39</sub>]<sup>5-</sup> (Ln =
 Dy, Er, <i>n</i> = 4,3).
;
_journal_issue 26
_journal_name_full 'ACS omega'
_journal_page_first 21873
_journal_page_last 21882
_journal_paper_doi 10.1021/acsomega.9b02846
_journal_volume 4
_journal_year 2019
_chemical_formula_moiety 'Er Ge H6 K5 O42 W11'
_chemical_formula_sum 'Er Ge H6 K5 O42 W11'
_chemical_formula_weight 3135.75
_space_group_crystal_system tetragonal
_space_group_IT_number 87
_space_group_name_Hall '-I 4'
_space_group_name_H-M_alt 'I 4/m'
_atom_sites_solution_primary 'dual space'
_atom_sites_solution_secondary difmap
_audit_creation_date 2019-04-04
_audit_creation_method
;
Olex2 1.2
(compiled 2018.05.29 svn.r3508 for OlexSys, GUI svn.r5506)
;
_cell_angle_alpha 90
_cell_angle_beta 90
_cell_angle_gamma 90
_cell_formula_units_Z 2
_cell_length_a 14.4847(11)
_cell_length_b 14.4847(11)
_cell_length_c 12.3555(7)
_cell_measurement_reflns_used 8904
_cell_measurement_temperature 180(2)
_cell_measurement_theta_max 26.22
_cell_measurement_theta_min 1.99
_cell_volume 2592.3(3)
_computing_cell_refinement 'X-Area 1.38 (Stoe & Cie GmbH, 2006)'
_computing_data_collection 'WinXpose 1.6.8 (Stoe & Cie GmbH, 2004)'
_computing_data_reduction 'X-Area 1.38 (Stoe & Cie GmbH, 2006)'
_computing_molecular_graphics 'Diamond 4 (Crystal Impact, 2018)'
_computing_publication_material 'Olex2 (Dolomanov et al., 2009)'
_computing_structure_refinement 'ShelXL (Sheldrick, 2015)'
_computing_structure_solution 'SHELXT 2014/4 (Sheldrick, 2014)'
_diffrn_ambient_temperature 180.15
_diffrn_measured_fraction_theta_full 0.999
_diffrn_measured_fraction_theta_max 0.998
_diffrn_measurement_device_type 'Stoe IPDS II'
_diffrn_measurement_method 'area detector, \w-scans'
_diffrn_radiation_monochromator graphite
_diffrn_radiation_type MoK\a
_diffrn_radiation_wavelength 0.71073
_diffrn_reflns_av_R_equivalents 0.1038
_diffrn_reflns_av_unetI/netI 0.0491
_diffrn_reflns_Laue_measured_fraction_full 0.999
_diffrn_reflns_Laue_measured_fraction_max 0.998
_diffrn_reflns_limit_h_max 17
_diffrn_reflns_limit_h_min -17
_diffrn_reflns_limit_k_max 17
_diffrn_reflns_limit_k_min -17
_diffrn_reflns_limit_l_max 13
_diffrn_reflns_limit_l_min -15
_diffrn_reflns_number 8968
_diffrn_reflns_point_group_measured_fraction_full 0.999
_diffrn_reflns_point_group_measured_fraction_max 0.998
_diffrn_reflns_theta_full 25.242
_diffrn_reflns_theta_max 25.602
_diffrn_reflns_theta_min 1.988
_diffrn_source 'fine-focus sealed tube'
_exptl_absorpt_coefficient_mu 26.868
_exptl_absorpt_correction_T_max 0.414
_exptl_absorpt_correction_T_min 0.189
_exptl_absorpt_correction_type multi-scan
_exptl_absorpt_process_details 'XPREP (BrukerAXS Inc., 2003)'
_exptl_crystal_colour colourless
_exptl_crystal_density_diffrn 4.017
_exptl_crystal_description block
_exptl_crystal_F_000 2664
_exptl_crystal_size_max 0.18
_exptl_crystal_size_mid 0.13
_exptl_crystal_size_min 0.08
_refine_diff_density_max 3.132
_refine_diff_density_min -0.971
_refine_diff_density_rms 0.375
_refine_ls_extinction_coef 0.00031(6)
_refine_ls_extinction_expression Fc^*^=kFc[1+0.001xFc^2^\l^3^/sin(2\q)]^-1/4^
_refine_ls_extinction_method 'SHELXL-2018/3 (Sheldrick 2018)'
_refine_ls_goodness_of_fit_ref 1.116
_refine_ls_hydrogen_treatment undef
_refine_ls_matrix_type full
_refine_ls_number_parameters 100
_refine_ls_number_reflns 1285
_refine_ls_number_restraints 16
_refine_ls_restrained_S_all 1.121
_refine_ls_R_factor_all 0.0614
_refine_ls_R_factor_gt 0.0450
_refine_ls_shift/su_max 0.001
_refine_ls_shift/su_mean 0.000
_refine_ls_structure_factor_coef Fsqd
_refine_ls_weighting_details 'w=1/[\s^2^(Fo^2^)+(0.0794P)^2^] where P=(Fo^2^+2Fc^2^)/3'
_refine_ls_weighting_scheme calc
_refine_ls_wR_factor_gt 0.1224
_refine_ls_wR_factor_ref 0.1320
_reflns_Friedel_coverage 0.000
_reflns_number_gt 1025
_reflns_number_total 1285
_reflns_threshold_expression 'I > 2\s(I)'
_cod_data_source_file ao9b02846_si_001.cif
_cod_data_source_block mi-21
_cod_depositor_comments 'Adding full bibliography for 4517194--4517195.cif.'
_cod_original_cell_volume 2592.3(4)
_cod_database_code 4517194
_shelx_shelxl_version_number 2018/3
_shelx_space_group_comment
;
The symmetry employed for this shelxl refinement is uniquely defined
by the following loop, which should always be used as a source of
symmetry information in preference to the above space-group names.
They are only intended as comments.
;
_shelx_estimated_absorpt_t_max 0.222
_shelx_estimated_absorpt_t_min 0.086
_olex2_refinement_description
;
1. Restrained distances
 Er2B-O8B \\sim Er2B-O7B \\sim Er2B-O9B
 with sigma of 0.02
 W2A-O6A \\sim W1-O5
 with sigma of 0.02
2. Uiso/Uaniso restraints and constraints
Er2B \\sim O8B \\sim O7B \\sim O9B: within 2A with sigma of 0.005 and sigma for
terminal atoms of 0.02
O3B \\sim O3A: within 2A with sigma of 0.01 and sigma for terminal atoms of 0.02
O4A \\sim O4B: within 2A with sigma of 0.01 and sigma for terminal atoms of 0.02
3. Others
 Fixed Sof: W2A(0.375) Er2B(0.125) O1(0.5) O3A(0.75) O3B(0.25) O4A(0.75)
 O4B(0.25) O6A(0.375) O8B(0.125) O7B(0.125) O9B(0.125)
;
_olex2_submission_special_instructions 'No special instructions were received'

loop_
_space_group_symop_operation_xyz
'x, y, z'
'-x, -y, z'
'-y, x, z'
'y, -x, z'
'x+1/2, y+1/2, z+1/2'
'-x+1/2, -y+1/2, z+1/2'
'-y+1/2, x+1/2, z+1/2'
'y+1/2, -x+1/2, z+1/2'
'-x, -y, -z'
'x, y, -z'
'y, -x, -z'
'-y, x, -z'
'-x+1/2, -y+1/2, -z+1/2'
'x+1/2, y+1/2, -z+1/2'
'y+1/2, -x+1/2, -z+1/2'
'-y+1/2, x+1/2, -z+1/2'

loop_
_atom_site_label
_atom_site_type_symbol
_atom_site_fract_x
_atom_site_fract_y
_atom_site_fract_z
_atom_site_U_iso_or_equiv
_atom_site_adp_type
_atom_site_occupancy
_atom_site_site_symmetry_order
_atom_site_calc_flag
_atom_site_refinement_flags_posn
_atom_site_refinement_flags_adp
_atom_site_refinement_flags_occupancy
_atom_site_disorder_assembly
_atom_site_disorder_group
W1 W 0.62277(4) 0.62274(4) 0.20222(4) 0.0481(3) Uani 1 1 d D . . . .
W2A W 0.74404(12) 0.5000(2) 0.000000 0.0508(5) Uani 0.75 2 d DS T P A 1
Er2B Er 0.7810(4) 0.4998(5) 0.000000 0.0456(15) Uani 0.25 2 d DS TU P A 2
Ge1 Ge 0.500000 0.500000 0.000000 0.0382(8) Uani 1 8 d S T P . .
O1 O 0.6001(12) 0.5008(9) 0.0805(13) 0.034(3) Uani 0.5 1 d . . . A .
O2 O 0.6269(12) 0.5003(8) 0.2538(13) 0.104(5) Uani 1 1 d . . . . .
O3A O 0.7311(12) 0.5973(11) 0.1146(14) 0.076(4) Uani 0.75 1 d . U . A 1
O3B O 0.689(3) 0.590(4) 0.087(4) 0.063(6) Uiso 0.25 1 d . U . A 2
O4A O 0.5964(11) 0.7311(12) 0.1143(13) 0.073(4) Uani 0.75 1 d . U . A 1
O4B O 0.591(3) 0.688(3) 0.088(4) 0.060(6) Uiso 0.25 1 d . U . A 2
O5 O 0.6781(9) 0.6789(9) 0.3003(8) 0.084(4) Uani 1 1 d D . . . .
O6A O 0.8597(11) 0.4999(14) 0.000000 0.082(7) Uani 0.75 2 d DS T P A 1
K1 K 0.7350(4) 0.7351(4) 0.500000 0.0716(14) Uani 1 2 d S T P . .
O8B O 0.890(7) 0.627(6) 0.000000 0.16(4) Uiso 0.25 2 d DS TU P A 2
O7B O 0.888(7) 0.371(6) 0.000000 0.15(4) Uiso 0.25 2 d DS TU P A 2
O9B O 0.905(9) 0.493(10) 0.132(10) 0.14(5) Uiso 0.125 1 d D U . A 2

loop_
_atom_site_aniso_label
_atom_site_aniso_U_11
_atom_site_aniso_U_22
_atom_site_aniso_U_33
_atom_site_aniso_U_23
_atom_site_aniso_U_13
_atom_site_aniso_U_12
W1 0.0587(4) 0.0590(4) 0.0266(4) -0.0031(2) -0.0029(2) -0.0138(2)
W2A 0.0421(11) 0.0670(9) 0.0432(7) 0.000 0.000 0.0001(9)
Er2B 0.053(4) 0.040(2) 0.044(2) 0.000 0.000 0.000(3)
Ge1 0.0442(12) 0.0442(12) 0.0262(17) 0.000 0.000 0.000
O1 0.052(8) 0.028(7) 0.024(7) 0.004(6) -0.001(6) -0.004(7)
O2 0.157(14) 0.056(7) 0.098(10) 0.000(6) 0.074(9) -0.001(7)
O3A 0.090(8) 0.067(7) 0.070(8) 0.011(6) 0.022(7) -0.001(7)
O4A 0.065(7) 0.087(8) 0.068(7) 0.024(7) 0.009(6) -0.002(7)
O5 0.107(9) 0.100(9) 0.045(6) -0.015(5) -0.007(6) -0.039(8)
O6A 0.047(12) 0.068(14) 0.13(2) 0.000 0.000 0.000(10)
K1 0.090(4) 0.091(4) 0.034(2) 0.000 0.000 -0.035(3)

loop_
_atom_type_symbol
_atom_type_description
_atom_type_scat_dispersion_real
_atom_type_scat_dispersion_imag
_atom_type_scat_source
Er Er -0.2586 4.9576 'International Tables Vol C Tables 4.2.6.8 and 6.1.1.4'
Ge Ge 0.1547 1.8001 'International Tables Vol C Tables 4.2.6.8 and 6.1.1.4'
K K 0.2009 0.2494 'International Tables Vol C Tables 4.2.6.8 and 6.1.1.4'
O O 0.0106 0.0060 'International Tables Vol C Tables 4.2.6.8 and 6.1.1.4'
W W -0.8490 6.8722 'International Tables Vol C Tables 4.2.6.8 and 6.1.1.4'
H H 0.0000 0.0000 'International Tables Vol C Tables 4.2.6.8 and 6.1.1.4'

loop_
_geom_angle_atom_site_label_1
_geom_angle_atom_site_label_2
_geom_angle_atom_site_label_3
_geom_angle
_geom_angle_site_symmetry_1
_geom_angle_site_symmetry_3
O1 W1 O1 51.7(8) . 3_655
O1 W1 K1 93.5(4) . 13_665
O1 W1 K1 93.8(4) 3_655 13_665
O2 W1 O1 60.8(6) . .
O2 W1 O1 60.3(6) 3_655 3_655
O2 W1 O1 96.2(7) 3_655 .
O2 W1 O1 96.2(7) . 3_655
O2 W1 O2 86.9(9) . 3_655
O2 W1 O3A 162.6(8) 3_655 .
O2 W1 O3A 89.1(6) . .
O2 W1 O4A 162.4(8) . .
O2 W1 O4A 88.7(6) 3_655 .
O2 W1 K1 135.1(4) . 13_665
O2 W1 K1 135.0(4) 3_655 13_665
O3A W1 O1 103.4(7) . 3_655
O3A W1 O1 67.2(6) . .
O3A W1 O4A 90.0(7) . .
O3A W1 K1 46.0(5) . 13_665
O3B W1 O1 50.3(16) . .
O3B W1 O1 82.2(15) . 3_655
O3B W1 O2 90.0(17) . .
O3B W1 K1 48.3(16) . 13_665
O4A W1 O1 66.9(6) . 3_655
O4A W1 O1 102.8(6) . .
O4A W1 K1 46.3(5) . 13_665
O4B W1 O1 81.7(15) . .
O4B W1 O1 50.6(15) . 3_655
O4B W1 O2 141.8(15) . .
O4B W1 O3B 69(2) . .
O4B W1 K1 48.1(16) . 13_665
O5 W1 O1 154.5(7) . .
O5 W1 O1 153.7(6) . 3_655
O5 W1 O2 101.1(7) . 3_655
O5 W1 O2 101.4(7) . .
O5 W1 O3A 96.3(7) . .
O5 W1 O3B 116.9(16) . .
O5 W1 O4A 96.1(7) . .
O5 W1 O4B 116.5(15) . .
O5 W1 K1 87.3(4) . 13_665
O1 W2A O1 51.0(8) 10 .
O1 W2A K1 93.8(3) . 13_665
O1 W2A K1 93.8(3) 10 13_665
O1 W2A K1 94.4(3) 10 7_644
O1 W2A K1 94.4(3) . 7_644
O3A W2A O1 66.9(6) 10 10
O3A W2A O1 102.5(7) . 10
O3A W2A O1 66.9(6) . .
O3A W2A O1 102.5(7) 10 .
O3A W2A O3A 89.7(9) . 10
O3A W2A K1 46.1(4) 10 13_665
O3A W2A K1 135.0(5) . 7_644
O3A W2A K1 46.1(4) . 13_665
O3A W2A K1 135.0(5) 10 7_644
O4A W2A O1 67.3(6) 11_565 10
O4A W2A O1 102.9(6) 11_565 .
O4A W2A O1 102.9(7) 4_565 10
O4A W2A O1 67.3(6) 4_565 .
O4A W2A O3A 169.3(7) 11_565 .
O4A W2A O3A 89.1(7) 11_565 10
O4A W2A O3A 89.1(7) 4_565 .
O4A W2A O3A 169.3(7) 4_565 10
O4A W2A O4A 90.1(9) 11_565 4_565
O4A W2A K1 134.9(5) 11_565 13_665
O4A W2A K1 46.3(4) 11_565 7_644
O4A W2A K1 46.3(4) 4_565 7_644
O4A W2A K1 134.9(5) 4_565 13_665
O6A W2A O1 154.5(4) . 10
O6A W2A O1 154.5(4) . .
O6A W2A O3A 95.4(7) . 10
O6A W2A O3A 95.4(7) . .
O6A W2A O4A 95.4(7) . 4_565
O6A W2A O4A 95.4(7) . 11_565
O6A W2A K1 85.5(7) . 7_644
O6A W2A K1 85.5(7) . 13_665
K1 W2A K1 170.97(10) 13_665 7_644
O1 Er2B O1 41.6(7) 10 .
O1 Er2B K1 86.5(3) 10 13_665
O1 Er2B K1 86.5(3) . 13_665
O1 Er2B K1 87.0(3) 10 7_644
O1 Er2B K1 87.0(3) . 7_644
O3B Er2B O1 66.2(13) . 10
O3B Er2B O1 66.2(13) 10 .
O3B Er2B O1 40.6(13) . .
O3B Er2B O1 40.6(13) 10 10
O3B Er2B O3B 60(3) 10 .
O3B Er2B O4B 74.4(19) 10 11_565
O3B Er2B O4B 103.6(18) . 11_565
O3B Er2B K1 50.1(14) . 13_665
O3B Er2B K1 50.1(14) 10 13_665
O3B Er2B O8B 87(3) 10 .
O3B Er2B O8B 87(3) . .
O3B Er2B O7B 149.4(15) 10 .
O3B Er2B O7B 149.4(15) . .
O3B Er2B O9B 145(4) . 10
O3B Er2B O9B 98(4) . .
O3B Er2B O9B 98(4) 10 10
O3B Er2B O9B 145(4) 10 .
O4B Er2B O1 41.1(12) 4_565 .
O4B Er2B O1 66.6(12) 4_565 10
O4B Er2B O1 66.6(12) 11_565 .
O4B Er2B O1 41.1(12) 11_565 10
O4B Er2B K1 124.5(13) 11_565 13_665
O4B Er2B K1 124.5(13) 4_565 13_665
O4B Er2B O8B 149.5(14) 4_565 .
O4B Er2B O8B 149.5(14) 11_565 .
O4B Er2B O7B 86(2) 11_565 .
O4B Er2B O7B 86(2) 4_565 .
O4B Er2B O9B 96(4) 11_565 10
O4B Er2B O9B 96(4) 4_565 .
O4B Er2B O9B 140(4) 4_565 10
O4B Er2B O9B 140(4) 11_565 .
K1 Er2B K1 173.1(2) 7_644 13_665
O8B Er2B O1 127(2) . 10
O8B Er2B O1 127(2) . .
O8B Er2B K1 44(3) . 13_665
O8B Er2B O7B 100(4) . .
O7B Er2B O1 127(2) . 10
O7B Er2B O1 127(2) . .
O7B Er2B K1 144(2) . 13_665
O9B Er2B O1 117(4) . .
O9B Er2B O1 117(4) 10 10
O9B Er2B O1 159(4) . 10
O9B Er2B O1 159(4) 10 .
O9B Er2B K1 95(4) . 13_665
O9B Er2B K1 95(4) 10 13_665
O9B Er2B O8B 63(4) . .
O9B Er2B O8B 63(4) 10 .
O9B Er2B O7B 60(4) 10 .
O9B Er2B O7B 60(4) . .
O9B Er2B O9B 84(8) . 10
O1 Ge1 O1 71.3(5) 3_655 2_665
O1 Ge1 O1 180.0(11) 12_655 4_565
O1 Ge1 O1 71.3(5) 3_655 .
O1 Ge1 O1 111.1(10) 3_655 4_565
O1 Ge1 O1 111.1(10) 2_665 .
O1 Ge1 O1 71.3(5) 2_665 4_565
O1 Ge1 O1 108.7(5) 3_655 9_665
O1 Ge1 O1 108.7(5) 12_655 .
O1 Ge1 O1 68.9(10) 9_665 2_665
O1 Ge1 O1 71.3(5) 11_565 9_665
O1 Ge1 O1 180.0(8) 10 2_665
O1 Ge1 O1 108.7(5) 12_655 2_665
O1 Ge1 O1 111.1(10) 11_565 12_655
O1 Ge1 O1 68.9(10) 11_565 4_565
O1 Ge1 O1 68.9(10) 3_655 12_655
O1 Ge1 O1 108.7(5) 9_665 4_565
O1 Ge1 O1 71.3(5) 9_665 12_655
O1 Ge1 O1 180.0(11) 11_565 3_655
O1 Ge1 O1 71.3(5) 11_565 10
O1 Ge1 O1 108.7(5) 11_565 .
O1 Ge1 O1 108.7(5) 3_655 10
O1 Ge1 O1 180.0 9_665 .
O1 Ge1 O1 111.1(10) 9_665 10
O1 Ge1 O1 68.9(10) 10 .
O1 Ge1 O1 71.3(5) 12_655 10
O1 Ge1 O1 71.3(5) 4_565 .
O1 Ge1 O1 108.7(5) 11_565 2_665
O1 Ge1 O1 108.7(5) 10 4_565
W1 O1 W1 98.3(6) . 4_565
W1 O1 Er2B 95.8(6) . .
W1 O1 Er2B 95.3(6) 4_565 .
W2A O1 W1 98.9(6) . .
W2A O1 W1 98.3(6) . 4_565
Ge1 O1 W1 118.0(7) . 4_565
Ge1 O1 W1 118.9(7) . .
Ge1 O1 W2A 120.0(8) . .
Ge1 O1 Er2B 124.7(7) . .
W1 O2 W1 140.4(10) . 4_565
W1 O3A W2A 127.0(9) . .
W1 O3A K1 104.7(7) . 13_665
W2A O3A K1 103.4(6) . 13_665
W1 O3B Er2B 154(3) . .
W1 O3B K1 105(2) . 13_665
Er2B O3B K1 96.0(17) . 13_665
W1 O4A W2A 127.5(9) . 3_655
W1 O4A K1 104.2(6) . 13_665
W2A O4A K1 103.4(6) 3_655 13_665
W1 O4B Er2B 153(3) . 3_655
W1 O4B K1 106(2) . 13_665
Er2B O4B K1 95.8(16) 3_655 13_665
W1 O5 K1 161.8(7) . .
O3A K1 O3A 59.5(7) 6_665 13_665
O3A K1 O3B 52.4(10) 6_665 13_665
O3A K1 O3B 13.7(9) 6_665 6_665
O3A K1 O3B 52.4(10) 13_665 6_665
O3A K1 O3B 13.7(9) 13_665 13_665
O3A K1 O4A 57.5(5) 6_665 6_665
O3A K1 O4A 87.3(6) 6_665 13_665
O3A K1 O4A 87.3(6) 13_665 6_665
O3A K1 O4A 57.5(5) 13_665 13_665
O3A K1 O4B 49.7(10) 6_665 6_665
O3A K1 O4B 73.6(10) 6_665 13_665
O3A K1 O4B 73.6(10) 13_665 6_665
O3A K1 O4B 49.7(10) 13_665 13_665
O4A K1 O3B 73.6(10) 13_665 6_665
O4A K1 O3B 50.1(10) 6_665 6_665
O4A K1 O3B 73.6(10) 6_665 13_665
O4A K1 O3B 50.1(10) 13_665 13_665
O4A K1 O4A 59.1(7) 6_665 13_665
O4A K1 O4B 13.7(8) 6_665 6_665
O4A K1 O4B 52.4(10) 6_665 13_665
O4A K1 O4B 52.4(10) 13_665 6_665
O4A K1 O4B 13.7(8) 13_665 13_665
O5 K1 O3A 81.8(5) 10_556 6_665
O5 K1 O3A 81.8(5) . 13_665
O5 K1 O3A 139.1(5) . 6_665
O5 K1 O3A 139.1(5) 10_556 13_665
O5 K1 O3B 92.2(10) 10_556 6_665
O5 K1 O3B 92.2(10) . 13_665
O5 K1 O3B 134.2(10) 10_556 13_665
O5 K1 O3B 134.2(10) . 6_665
O5 K1 O4A 82.1(5) . 13_665
O5 K1 O4A 139.0(5) 10_556 13_665
O5 K1 O4A 139.1(5) . 6_665
O5 K1 O4A 82.1(5) 10_556 6_665
O5 K1 O4B 92.1(10) . 13_665
O5 K1 O4B 134.5(10) 10_556 13_665
O5 K1 O4B 134.5(10) . 6_665
O5 K1 O4B 92.1(10) 10_556 6_665
O5 K1 O5 129.7(6) 10_556 .
O8B K1 O4A 116.6(14) 13_665 6_665
O8B K1 O4B 107.3(17) 13_665 6_665
O8B K1 O5 91.0(8) 13_665 .
O7B K1 O4A 58.9(14) 15_565 6_665
O7B K1 O4B 67.7(18) 15_565 6_665
O7B K1 O5 91.3(8) 15_565 .
O7B K1 O8B 175(3) 15_565 13_665
Er2B O8B K1 97(3) . 13_665

loop_
_geom_bond_atom_site_label_1
_geom_bond_atom_site_label_2
_geom_bond_distance
_geom_bond_site_symmetry_2
W1 O1 2.361(14) 3_655
W1 O1 2.342(14) .
W1 O2 1.886(12) .
W1 O2 1.894(12) 3_655
W1 O3A 1.942(16) .
W1 O3B 1.78(5) .
W1 O4A 1.946(16) .
W1 O4B 1.77(5) .
W1 O5 1.665(10) .
W1 K1 3.838(4) 13_665
W2A O1 2.310(17) 10
W2A O1 2.310(17) .
W2A O3A 2.007(17) 10
W2A O3A 2.007(17) .
W2A O4A 1.995(17) 4_565
W2A O4A 1.995(17) 11_565
W2A O6A 1.675(16) .
W2A K1 3.849(6) 13_665
W2A K1 3.850(6) 7_644
Er2B O1 2.803(18) .
Er2B O1 2.803(18) 10
Er2B O3B 2.15(5) .
Er2B O3B 2.15(5) 10
Er2B O4B 2.17(5) 11_565
Er2B O4B 2.17(5) 4_565
Er2B K1 3.846(9) 13_665
Er2B K1 3.844(9) 7_644
Er2B O8B 2.43(8) .
Er2B O7B 2.43(8) .
Er2B O9B 2.42(8) 10
Er2B O9B 2.42(8) .
Ge1 O1 1.759(17) 12_655
Ge1 O1 1.759(17) 2_665
Ge1 O1 1.759(17) 9_665
Ge1 O1 1.759(17) .
Ge1 O1 1.759(17) 4_565
Ge1 O1 1.759(17) 11_565
Ge1 O1 1.759(17) 3_655
Ge1 O1 1.759(17) 10
O3A K1 2.852(16) 13_665
O3B K1 2.97(5) 13_665
O4A K1 2.863(16) 13_665
O4B K1 2.96(5) 13_665
O5 K1 2.726(10) .
K1 O8B 2.69(11) 13_665
K1 O7B 2.66(11) 15_565
